data_2004378
loop_
_publ_author_name
'Zid, M. F.'
'Jouini, T.'

_publ_section_title
;
 KMoO~2~AsO~4~
;
_journal_coden_ASTM ACSCEE
_journal_issue 1
_journal_name_full
;
 Acta Crystallographica, Section C: Crystal Structure Communications
;
_journal_page_first 3
_journal_page_last 5
_journal_paper_doi 10.1107/s0108270195010572
_journal_volume 52
_journal_year 1996
_chemical_formula_moiety 'K MoO2 AsO4'
_chemical_formula_structural 'K MoO2 AsO4'
_chemical_formula_sum 'As K Mo O6'
_chemical_formula_weight 305.956
_space_group_IT_number 62
_symmetry_cell_setting orthorhombic
_symmetry_space_group_name_Hall '-P 2ac 2n'
_symmetry_space_group_name_H-M 'P n m a'
_cell_angle_alpha 90.00
_cell_angle_beta 90.00
_cell_angle_gamma 90.00
_cell_formula_units_Z 4
_cell_length_a 10.679(3)
_cell_length_b 6.618(4)
_cell_length_c 6.978(4)
_cell_measurement_temperature 293(2)
_cell_volume 493.2(4)
_exptl_crystal_density_diffrn 4.1208
_cod_database_code 2004378

loop_
_symmetry_equiv_pos_as_xyz
'x, y, z'
'-x+1/2, -y, z+1/2'
'-x, y+1/2, -z'
'x+1/2, -y+1/2, -z+1/2'
'-x, -y, -z'
'x-1/2, y, -z-1/2'
'x, -y-1/2, z'
'-x-1/2, y-1/2, z-1/2'

loop_
_atom_site_label
_atom_site_occupancy
_atom_site_fract_x
_atom_site_fract_y
_atom_site_fract_z
_atom_site_U_iso_or_equiv
Mo1 1 .15968(5) .2500 .04922(8) .0102(3)
As1 1 .15520(6) -0.2500 -.03872(9) .0070(3)
K1 1 .0 .0 .5000 .0328(5)
O1 1 .1494(3) -.0447(6) .1062(5) .0139(8)
O2 1 .2055(4) .2500 .3505(6) .0090(10)
O3 1 -.0305(4) .2500 .1827(7) .0100(10)
O4 1 .0911(5) .2500 -0.1705(8) .0200(10)
O5 1 .3124(5) .2500 -.0135(8) .0180(10)
